data_4302170
loop_
_publ_author_name
'Zi-Lu Chen'
'Chun-Fang Jiang'
'Wei-Hong Yan'
'Fu-Pei Liang'
'Stuart R. Batten'

_publ_contact_author_address
;
School of Chemistry and Chemical Engineering
Guangxi Normal University
Guilin 541004
China
;
_publ_contact_author_email fliangoffice@yahoo.com
_publ_contact_author_name 'Liang, Fu-Pei'
_publ_section_title
;
Three-Dimensional Metal Azide Coordination Polymers with Amino Carboxylate
Coligands: Synthesis, Structure, and Magnetic Properties
;
_journal_name_full 'Inorganic Chemistry'
_journal_page_first 4674
_journal_page_last 4684
_journal_paper_doi 10.1021/ic802026n
_journal_volume 48
_journal_year 2009
_chemical_formula_moiety 'C7 H6 Mn N4 O2'
_chemical_formula_sum 'C7 H6 Mn N4 O2'
_chemical_formula_weight 233.10
_chemical_name_systematic
;
 ?
;
_space_group_IT_number 14
_symmetry_cell_setting monoclinic
_symmetry_space_group_name_Hall '-P 2ybc'
_symmetry_space_group_name_H-M 'P 1 21/c 1'
_atom_sites_solution_hydrogens geom
_atom_sites_solution_primary direct
_atom_sites_solution_secondary difmap
_audit_creation_method SHELXL-97
_cell_angle_alpha 90.00
_cell_angle_beta 102.365(5)
_cell_angle_gamma 90.00
_cell_formula_units_Z 4
_cell_length_a 9.211(4)
_cell_length_b 11.186(5)
_cell_length_c 8.034(3)
_cell_measurement_reflns_used 1763
_cell_measurement_temperature 298(2)
_cell_measurement_theta_max 27.076
_cell_measurement_theta_min 2.906
_cell_volume 808.6(6)
_computing_cell_refinement 'Bruker SMART'
_computing_data_collection 'Bruker SMART'
_computing_data_reduction 'Bruker SAINT'
_computing_molecular_graphics 'Bruker SHELXTL'
_computing_publication_material 'Bruker SHELXTL'
_computing_structure_refinement 'SHELXL-97 (Sheldrick, 1997)'
_computing_structure_solution 'SHELXS-97 (Sheldrick, 1990)'
_diffrn_ambient_temperature 298(2)
_diffrn_measured_fraction_theta_full 1.000
_diffrn_measured_fraction_theta_max 1.000
_diffrn_measurement_device_type 'CCD area detector'
_diffrn_measurement_method 'phi and omega scans'
_diffrn_radiation_monochromator graphite
_diffrn_radiation_source 'fine-focus sealed tube'
_diffrn_radiation_type MoK\a
_diffrn_radiation_wavelength 0.71073
_diffrn_reflns_av_R_equivalents 0.0293
_diffrn_reflns_av_sigmaI/netI 0.0343
_diffrn_reflns_limit_h_max 10
_diffrn_reflns_limit_h_min -5
_diffrn_reflns_limit_k_max 13
_diffrn_reflns_limit_k_min -13
_diffrn_reflns_limit_l_max 8
_diffrn_reflns_limit_l_min -9
_diffrn_reflns_number 4002
_diffrn_reflns_theta_full 25.00
_diffrn_reflns_theta_max 25.00
_diffrn_reflns_theta_min 2.26
_exptl_absorpt_coefficient_mu 1.607
_exptl_absorpt_correction_T_max 0.8958
_exptl_absorpt_correction_T_min 0.6443
_exptl_absorpt_correction_type multi-scan
_exptl_absorpt_process_details sadabs
_exptl_crystal_colour brown
_exptl_crystal_density_diffrn 1.915
_exptl_crystal_density_method 'not measured'
_exptl_crystal_description needle
_exptl_crystal_F_000 468
_exptl_crystal_size_max 0.30
_exptl_crystal_size_mid 0.10
_exptl_crystal_size_min 0.07
_refine_diff_density_max 0.282
_refine_diff_density_min -0.267
_refine_diff_density_rms 0.062
_refine_ls_extinction_method none
_refine_ls_goodness_of_fit_ref 1.085
_refine_ls_hydrogen_treatment constr
_refine_ls_matrix_type full
_refine_ls_number_parameters 127
_refine_ls_number_reflns 1422
_refine_ls_number_restraints 0
_refine_ls_restrained_S_all 1.085
_refine_ls_R_factor_all 0.0422
_refine_ls_R_factor_gt 0.0274
_refine_ls_shift/su_max 0.001
_refine_ls_shift/su_mean 0.000
_refine_ls_structure_factor_coef Fsqd
_refine_ls_weighting_details 'calc w=1/[\s^2^(Fo^2^)+(0.0247P)^2^+0.3238P] where P=(Fo^2^+2Fc^2^)/3'
_refine_ls_weighting_scheme calc
_refine_ls_wR_factor_gt 0.0583
_refine_ls_wR_factor_ref 0.0646
_reflns_number_gt 1102
_reflns_number_total 1422
_reflns_threshold_expression >2sigma(I)
_cod_data_source_file ic802026n_si_001_3.cif
_cod_data_source_block complex-3
_cod_depositor_comments
;
The following automatic conversions were performed:
'_symmetry_cell_setting' value 'Monoclinic' changed to 'monoclinic'
according to '/home/saulius/struct/CIF-dictionaries/cif_core.dic'
dictionary named 'cif_core.dic' version 2.4.1 from 2010-06-29.

Automatic conversion script
Id: cif_fix_enum 1527 2010-12-29 10:47:43Z saulius 
;
_cod_original_cell_volume 808.5(6)
_cod_original_sg_symbol_H-M 'P 21/c'
_cod_database_code 4302170

loop_
_symmetry_equiv_pos_as_xyz
'x, y, z'
'-x, y+1/2, -z+1/2'
'-x, -y, -z'
'x, -y-1/2, z-1/2'

loop_
_atom_site_label
_atom_site_type_symbol
_atom_site_fract_x
_atom_site_fract_y
_atom_site_fract_z
_atom_site_U_iso_or_equiv
_atom_site_adp_type
_atom_site_occupancy
_atom_site_symmetry_multiplicity
_atom_site_calc_flag
_atom_site_refinement_flags
_atom_site_disorder_assembly
_atom_site_disorder_group
Mn1 Mn 0.51188(4) 0.87381(4) 0.37228(5) 0.02371(14) Uani 1 1 d . . .
N1 N 1.3189(2) 0.9558(2) 0.1724(3) 0.0378(6) Uani 1 1 d . . .
H1A H 1.3209 1.0352 0.1904 0.045 Uiso 1 1 calc R . .
H1B H 1.3404 0.9442 0.0694 0.045 Uiso 1 1 calc R . .
N2 N 0.6049(2) 1.06883(19) 0.4211(3) 0.0246(5) Uani 1 1 d . . .
N3 N 0.6000(2) 1.13167(19) 0.2995(3) 0.0249(5) Uani 1 1 d . . .
N4 N 0.5967(3) 1.1926(2) 0.1796(3) 0.0347(6) Uani 1 1 d . . .
O1 O 0.6313(2) 0.86785(18) 0.1776(3) 0.0384(5) Uani 1 1 d . . .
O2 O 0.6854(2) 0.69699(17) 0.0612(3) 0.0395(5) Uani 1 1 d . . .
C1 C 0.7176(3) 0.7982(2) 0.1258(3) 0.0280(6) Uani 1 1 d . . .
C2 C 0.8761(3) 0.8400(2) 0.1390(3) 0.0265(6) Uani 1 1 d . . .
C3 C 0.9304(3) 0.9415(2) 0.2327(3) 0.0330(7) Uani 1 1 d . . .
H3 H 0.8683 0.9850 0.2875 0.040 Uiso 1 1 calc R . .
C4 C 1.0759(3) 0.9781(3) 0.2448(4) 0.0370(7) Uani 1 1 d . . .
H4 H 1.1117 1.0445 0.3106 0.044 Uiso 1 1 calc R . .
C5 C 1.1676(3) 0.9171(2) 0.1601(4) 0.0302(7) Uani 1 1 d . . .
C6 C 1.1148(3) 0.8164(3) 0.0655(4) 0.0344(7) Uani 1 1 d . . .
H6 H 1.1763 0.7747 0.0078 0.041 Uiso 1 1 calc R . .
C7 C 0.9714(3) 0.7784(3) 0.0572(4) 0.0322(7) Uani 1 1 d . . .
H7 H 0.9377 0.7099 -0.0047 0.039 Uiso 1 1 calc R . .

loop_
_atom_site_aniso_label
_atom_site_aniso_U_11
_atom_site_aniso_U_22
_atom_site_aniso_U_33
_atom_site_aniso_U_23
_atom_site_aniso_U_13
_atom_site_aniso_U_12
Mn1 0.0221(2) 0.0228(2) 0.0269(2) -0.00121(18) 0.00678(17) 0.00132(19)
N1 0.0231(13) 0.0486(16) 0.0399(15) 0.0139(12) 0.0025(11) -0.0067(12)
N2 0.0292(13) 0.0212(11) 0.0247(12) 0.0048(10) 0.0085(10) 0.0017(10)
N3 0.0201(12) 0.0216(12) 0.0345(13) -0.0092(12) 0.0089(10) 0.0023(10)
N4 0.0431(16) 0.0294(13) 0.0340(14) 0.0101(12) 0.0138(12) 0.0063(12)
O1 0.0295(11) 0.0463(13) 0.0439(12) -0.0073(10) 0.0181(10) -0.0018(10)
O2 0.0283(11) 0.0284(12) 0.0558(14) -0.0066(10) -0.0042(10) -0.0049(9)
C1 0.0336(16) 0.0281(16) 0.0222(14) 0.0037(12) 0.0056(13) -0.0003(13)
C2 0.0259(15) 0.0271(15) 0.0261(14) 0.0011(12) 0.0049(12) -0.0011(12)
C3 0.0317(17) 0.0323(16) 0.0356(17) -0.0046(13) 0.0084(14) 0.0007(14)
C4 0.0343(17) 0.0301(16) 0.0432(18) -0.0036(14) 0.0008(14) -0.0069(14)
C5 0.0208(15) 0.0364(17) 0.0325(16) 0.0110(13) 0.0032(13) 0.0000(13)
C6 0.0267(16) 0.0450(18) 0.0329(16) 0.0001(14) 0.0094(13) 0.0064(14)
C7 0.0325(16) 0.0342(16) 0.0298(15) -0.0066(13) 0.0063(13) -0.0010(13)

loop_
_atom_type_symbol
_atom_type_description
_atom_type_scat_dispersion_real
_atom_type_scat_dispersion_imag
_atom_type_scat_source
C C 0.0033 0.0016 'International Tables Vol C Tables 4.2.6.8 and 6.1.1.4'
H H 0.0000 0.0000 'International Tables Vol C Tables 4.2.6.8 and 6.1.1.4'
N N 0.0061 0.0033 'International Tables Vol C Tables 4.2.6.8 and 6.1.1.4'
O O 0.0106 0.0060 'International Tables Vol C Tables 4.2.6.8 and 6.1.1.4'
Mn Mn 0.3368 0.7283 'International Tables Vol C Tables 4.2.6.8 and 6.1.1.4'

loop_
_geom_angle_atom_site_label_1
_geom_angle_atom_site_label_2
_geom_angle_atom_site_label_3
_geom_angle
_geom_angle_site_symmetry_1
_geom_angle_site_symmetry_3
_geom_angle_publ_flag
O1 Mn1 O2 94.99(9) . 4_576 ?
O1 Mn1 N2 165.19(8) . 3_676 ?
O2 Mn1 N2 89.12(9) 4_576 3_676 ?
O1 Mn1 N4 96.67(8) . 2_645 ?
O2 Mn1 N4 91.90(8) 4_576 2_645 ?
N2 Mn1 N4 97.41(8) 3_676 2_645 ?
O1 Mn1 N1 86.70(9) . 1_455 ?
O2 Mn1 N1 177.94(9) 4_576 1_455 ?
N2 Mn1 N1 88.95(9) 3_676 1_455 ?
N4 Mn1 N1 89.06(9) 2_645 1_455 ?
O1 Mn1 N2 85.60(8) . . ?
O2 Mn1 N2 92.03(8) 4_576 . ?
N2 Mn1 N2 80.03(8) 3_676 . ?
N4 Mn1 N2 175.27(8) 2_645 . ?
N1 Mn1 N2 86.93(8) 1_455 . ?
C5 N1 Mn1 121.06(17) . 1_655 ?
C5 N1 H1A 107.1 . . ?
Mn1 N1 H1A 107.1 1_655 . ?
C5 N1 H1B 107.1 . . ?
Mn1 N1 H1B 107.1 1_655 . ?
H1A N1 H1B 106.8 . . ?
N3 N2 Mn1 119.56(17) . 3_676 ?
N3 N2 Mn1 117.46(17) . . ?
Mn1 N2 Mn1 99.97(8) 3_676 . ?
N4 N3 N2 179.1(3) . . ?
N3 N4 Mn1 127.16(19) . 2_655 ?
C1 O1 Mn1 137.95(19) . . ?
C1 O2 Mn1 135.42(19) . 4_575 ?
O1 C1 O2 126.3(3) . . ?
O1 C1 C2 117.3(2) . . ?
O2 C1 C2 116.5(2) . . ?
C7 C2 C3 118.0(2) . . ?
C7 C2 C1 120.8(2) . . ?
C3 C2 C1 121.2(2) . . ?
C4 C3 C2 120.6(3) . . ?
C4 C3 H3 119.7 . . ?
C2 C3 H3 119.7 . . ?
C5 C4 C3 120.4(3) . . ?
C5 C4 H4 119.8 . . ?
C3 C4 H4 119.8 . . ?
C4 C5 C6 119.6(3) . . ?
C4 C5 N1 120.3(3) . . ?
C6 C5 N1 120.1(3) . . ?
C7 C6 C5 119.9(3) . . ?
C7 C6 H6 120.0 . . ?
C5 C6 H6 120.0 . . ?
C6 C7 C2 121.5(3) . . ?
C6 C7 H7 119.3 . . ?
C2 C7 H7 119.3 . . ?

loop_
_geom_bond_atom_site_label_1
_geom_bond_atom_site_label_2
_geom_bond_distance
_geom_bond_site_symmetry_2
_geom_bond_publ_flag
Mn1 O1 2.097(2) . ?
Mn1 O2 2.109(2) 4_576 ?
Mn1 N2 2.255(2) 3_676 ?
Mn1 N4 2.259(2) 2_645 ?
Mn1 N1 2.314(2) 1_455 ?
Mn1 N2 2.346(2) . ?
N1 C5 1.442(3) . ?
N1 Mn1 2.314(2) 1_655 ?
N1 H1A 0.9000 . ?
N1 H1B 0.9000 . ?
N2 N3 1.197(3) . ?
N2 Mn1 2.255(2) 3_676 ?
N3 N4 1.175(3) . ?
N4 Mn1 2.259(2) 2_655 ?
O1 C1 1.246(3) . ?
O2 C1 1.254(3) . ?
O2 Mn1 2.109(2) 4_575 ?
C1 C2 1.515(4) . ?
C2 C7 1.388(4) . ?
C2 C3 1.395(4) . ?
C3 C4 1.385(4) . ?
C3 H3 0.9300 . ?
C4 C5 1.375(4) . ?
C4 H4 0.9300 . ?
C5 C6 1.387(4) . ?
C6 C7 1.375(4) . ?
C6 H6 0.9300 . ?
C7 H7 0.9300 . ?

loop_
_geom_torsion_atom_site_label_1
_geom_torsion_atom_site_label_2
_geom_torsion_atom_site_label_3
_geom_torsion_atom_site_label_4
_geom_torsion
_geom_torsion_site_symmetry_1
_geom_torsion_site_symmetry_2
_geom_torsion_site_symmetry_3
_geom_torsion_site_symmetry_4
_geom_torsion_publ_flag
O1 Mn1 N2 N3 45.41(19) . . . . ?
O2 Mn1 N2 N3 140.27(19) 4_576 . . . ?
N2 Mn1 N2 N3 -131.0(2) 3_676 . . . ?
N1 Mn1 N2 N3 -41.51(19) 1_455 . . . ?
O1 Mn1 N2 Mn1 176.40(9) . . . 3_676 ?
O2 Mn1 N2 Mn1 -88.75(9) 4_576 . . 3_676 ?
N2 Mn1 N2 Mn1 0.0 3_676 . . 3_676 ?
N1 Mn1 N2 Mn1 89.48(9) 1_455 . . 3_676 ?
O2 Mn1 O1 C1 41.6(3) 4_576 . . . ?
N2 Mn1 O1 C1 147.3(3) 3_676 . . . ?
N4 Mn1 O1 C1 -50.9(3) 2_645 . . . ?
N1 Mn1 O1 C1 -139.5(3) 1_455 . . . ?
N2 Mn1 O1 C1 133.3(3) . . . . ?
Mn1 O1 C1 O2 66.3(4) . . . . ?
Mn1 O1 C1 C2 -114.8(3) . . . . ?
Mn1 O2 C1 O1 47.0(4) 4_575 . . . ?
Mn1 O2 C1 C2 -131.9(2) 4_575 . . . ?
O1 C1 C2 C7 -168.2(3) . . . . ?
O2 C1 C2 C7 10.7(4) . . . . ?
O1 C1 C2 C3 11.4(4) . . . . ?
O2 C1 C2 C3 -169.6(3) . . . . ?
C7 C2 C3 C4 -0.8(4) . . . . ?
C1 C2 C3 C4 179.5(2) . . . . ?
C2 C3 C4 C5 2.1(4) . . . . ?
C3 C4 C5 C6 -1.6(4) . . . . ?
C3 C4 C5 N1 179.7(2) . . . . ?
Mn1 N1 C5 C4 94.3(3) 1_655 . . . ?
Mn1 N1 C5 C6 -84.3(3) 1_655 . . . ?
C4 C5 C6 C7 0.0(4) . . . . ?
N1 C5 C6 C7 178.6(3) . . . . ?
C5 C6 C7 C2 1.3(4) . . . . ?
C3 C2 C7 C6 -0.8(4) . . . . ?
C1 C2 C7 C6 178.8(3) . . . . ?
